data_4313431
loop_
_publ_author_name
'Ahmed A. Mohamed'
'Jinhua Chen'
'Alice E. Bruce'
'Mitchell R. M. Bruce'
'Jeanette A. Krause Bauer'
'David T. Hill'

_publ_contact_author_address
; Department of Chemistry
     University of Maine
     Orono, ME 04469-5706
;
_publ_contact_author_email abruce@maine.maine.edu
_publ_contact_author_fax '207 581 1191'
_publ_contact_author_name 'Dr. Alice Bruce'
_publ_contact_author_phone '207 581 1182'
_publ_section_title
;
 Formation of a Cationic Gold(I) Complex and Disulfide by Oxidation of the
 Antiarthritic Gold Drug Auranofin
;
_journal_name_full 'Inorganic Chemistry'
_journal_page_first 2203
_journal_page_last 2205
_journal_paper_doi 10.1021/ic026057z
_journal_volume 42
_journal_year 2003
_chemical_formula_moiety 'C~40~H~74~Au~4~O~18~P~4~S~2~, 2(NO~3~)'
_chemical_formula_structural '[(Et~3~PAu)~2~(\m-2,3,4,6-tetra-acetyl-1-thio-D-glucopyranosato)]~2~(NO~3~)~2~'
_chemical_formula_sum 'C40 H74 Au4 N2 O24 P4 S2'
_chemical_formula_weight 1942.88
_chemical_name_systematic
;
di-[(bis-triethylphosphine)(digold)\m-
      (2,3,4,6-tetra-acetyl-1-thio-D-glucopyranosato)]dinitrate
;
_space_group_IT_number 94
_symmetry_cell_setting tetragonal
_symmetry_space_group_name_Hall 'P 4n 2n'
_symmetry_space_group_name_H-M 'P 42 21 2'
_atom_sites_solution_hydrogens mixed
_atom_sites_solution_primary direct
_atom_sites_solution_secondary difmap
_audit_creation_method SHELXL
_cell_angle_alpha 90.00
_cell_angle_beta 90.00
_cell_angle_gamma 90.00
_cell_formula_units_Z 4
_cell_length_a 26.1758(6)
_cell_length_b 26.1758(6)
_cell_length_c 9.7781(3)
_cell_measurement_reflns_used 8192
_cell_measurement_temperature 150(2)
_cell_measurement_theta_max 28.31
_cell_measurement_theta_min 2.46
_cell_volume 6699.7(3)
_computing_cell_refinement 'SMART v5.051 (Siemens)'
_computing_data_collection 'SMART v5.051 (Siemens)'
_computing_data_reduction 'SAINT v5.A06 (Siemens)'
_computing_molecular_graphics 'SHELXTL v5.03 (Siemens)'
_computing_publication_material 'SHELXTL v5.03 (Siemens)'
_computing_structure_refinement 'SHELXTL v5.03 (Siemens)'
_computing_structure_solution 'SHELXTL v5.1 (Siemens)'
_diffrn_ambient_temperature 150(2)
_diffrn_detector_area_resol_mean 0.78
_diffrn_measurement_device_type 'Siemens SMART 1K Platform CCD'
_diffrn_measurement_method '\w scans'
_diffrn_radiation_monochromator graphite
_diffrn_radiation_source 'sealed tube'
_diffrn_radiation_type MoK\a
_diffrn_radiation_wavelength 0.71073
_diffrn_reflns_av_R_equivalents 0.1028
_diffrn_reflns_av_sigmaI/netI 0.0793
_diffrn_reflns_limit_h_max 32
_diffrn_reflns_limit_h_min -34
_diffrn_reflns_limit_k_max 30
_diffrn_reflns_limit_k_min -34
_diffrn_reflns_limit_l_max 11
_diffrn_reflns_limit_l_min -13
_diffrn_reflns_number 44007
_diffrn_reflns_theta_max 28.31
_diffrn_reflns_theta_min 2.46
_exptl_absorpt_coefficient_mu 8.957
_exptl_absorpt_correction_T_max 0.5728
_exptl_absorpt_correction_T_min 0.1408
_exptl_absorpt_correction_type multi-scan
_exptl_absorpt_process_details 'SADABS, Sheldrick, 1996'
_exptl_crystal_colour colorless
_exptl_crystal_density_diffrn 1.926
_exptl_crystal_density_meas ?
_exptl_crystal_description needle
_exptl_crystal_F_000 3712
_exptl_crystal_size_max 0.36
_exptl_crystal_size_mid 0.08
_exptl_crystal_size_min 0.07
_refine_diff_density_max 1.205
_refine_diff_density_min -1.018
_refine_diff_density_rms 0.166
_refine_ls_abs_structure_details 'Flack H D (1983), Acta Cryst. A39, 876-881'
_refine_ls_abs_structure_Flack 0.00
_refine_ls_extinction_method none
_refine_ls_goodness_of_fit_ref 1.133
_refine_ls_hydrogen_treatment constr
_refine_ls_matrix_type full
_refine_ls_number_parameters 314
_refine_ls_number_reflns 7403
_refine_ls_number_restraints 0
_refine_ls_restrained_S_all 1.101
_refine_ls_R_factor_all 0.0958
_refine_ls_R_factor_gt 0.0644
_refine_ls_shift/su_max -0.001
_refine_ls_shift/su_mean 0.000
_refine_ls_structure_factor_coef Fsqd
_refine_ls_weighting_details 'calc w=1/[\s^2^(Fo^2^)+(0.0299P)^2^] where P=(Fo^2^+2Fc^2^)/3'
_refine_ls_weighting_scheme calc
_refine_ls_wR_factor_gt 0.1152
_refine_ls_wR_factor_ref 0.1302
_reflns_number_gt 6114
_reflns_number_total 8321
_reflns_threshold_expression >2sigma(I)
_cod_data_source_file ic026057zsi20030225_105049.cif
_cod_data_source_block 00116B
_cod_depositor_comments
;
The following automatic conversions were performed:

'_symmetry_cell_setting' value 'Tetragonal' changed to 'tetragonal'
according to the built-in table from CIF Core dictionary named
'cif_core.dic' version 2.4.1 from 2010-06-29.

Automatic conversion script
Id: cif_fix_values 1646 2011-03-28 12:23:43Z adriana 

The following automatic conversions were performed:

'_exptl_crystal_density_meas' value 'not measured' was changed to '?'
- the value is perceived as not measured.

Automatic conversion script
Id: cif_fix_values 3008 2015-01-20 13:52:24Z robertas 
;
_cod_database_code 4313431

loop_
_symmetry_equiv_pos_as_xyz
'x, y, z'
'-x, -y, z'
'-y+1/2, x+1/2, z+1/2'
'y+1/2, -x+1/2, z+1/2'
'-x+1/2, y+1/2, -z+1/2'
'x+1/2, -y+1/2, -z+1/2'
'y, x, -z'
'-y, -x, -z'

loop_
_atom_site_aniso_label
_atom_site_aniso_U_11
_atom_site_aniso_U_22
_atom_site_aniso_U_33
_atom_site_aniso_U_23
_atom_site_aniso_U_13
_atom_site_aniso_U_12
Au1 0.0364(3) 0.0193(2) 0.0300(2) -0.0007(2) 0.0003(3) 0.0064(2)
Au2 0.0294(3) 0.0343(3) 0.0305(2) -0.0016(3) -0.0009(3) 0.0062(2)
P1 0.053(2) 0.023(2) 0.033(2) 0.0059(15) 0.007(2) 0.008(2)
P2 0.031(2) 0.062(3) 0.040(2) -0.009(2) -0.003(2) 0.011(2)
O1 0.042(6) 0.023(5) 0.023(5) 0.000(4) -0.006(4) -0.002(4)
O2 0.038(6) 0.035(5) 0.047(7) -0.009(5) 0.003(5) -0.004(4)
O3 0.086(6) 0.102(7) 0.059(5) 0.008(5) -0.016(5) 0.012(5)
O4 0.036(6) 0.031(5) 0.030(5) -0.012(4) -0.003(4) 0.010(4)
O5 0.086(6) 0.102(7) 0.059(5) 0.008(5) -0.016(5) 0.012(5)
O6 0.027(5) 0.044(6) 0.025(5) 0.001(4) 0.001(4) 0.009(4)
O7 0.086(6) 0.102(7) 0.059(5) 0.008(5) -0.016(5) 0.012(5)
O8 0.024(5) 0.025(5) 0.030(5) 0.000(4) -0.001(4) 0.000(4)
O9 0.051(6) 0.052(6) 0.038(6) -0.011(6) -0.029(6) 0.003(5)
S1 0.029(2) 0.023(2) 0.025(2) -0.0026(12) -0.0030(13) 0.0033(13)
C1 0.019(6) 0.016(6) 0.035(7) -0.002(5) -0.005(5) 0.007(4)
C2 0.030(7) 0.023(7) 0.019(6) 0.004(5) -0.004(5) 0.006(5)
C3 0.019(6) 0.031(7) 0.030(7) -0.008(6) -0.013(5) 0.006(5)
C4 0.037(8) 0.025(7) 0.022(6) -0.014(5) -0.011(5) 0.014(6)
C5 0.029(7) 0.022(6) 0.025(7) -0.004(5) -0.006(5) 0.003(5)
C6 0.031(7) 0.032(7) 0.035(9) -0.010(6) -0.009(6) 0.001(6)
C7 0.065(12) 0.012(7) 0.096(16) -0.017(8) 0.030(11) -0.007(7)
C8 0.048(11) 0.070(13) 0.053(11) -0.002(9) 0.004(9) 0.003(9)
C9 0.064(12) 0.052(11) 0.042(9) -0.021(8) -0.016(9) 0.019(9)
C10 0.045(9) 0.058(10) 0.046(10) -0.033(8) 0.015(8) 0.007(7)
C11 0.035(9) 0.057(11) 0.031(8) 0.001(8) -0.003(7) -0.014(7)
C12 0.032(9) 0.069(12) 0.052(11) -0.022(9) -0.012(7) 0.008(8)
C13 0.021(7) 0.035(8) 0.060(10) -0.018(7) -0.004(7) 0.004(6)
C14 0.045(9) 0.038(9) 0.057(10) -0.008(8) 0.007(8) -0.016(7)
C15 0.078(12) 0.034(8) 0.059(12) 0.017(8) 0.000(10) 0.030(8)
C16 0.113(17) 0.030(9) 0.056(11) -0.020(8) 0.014(12) 0.006(10)
C17 0.079(13) 0.049(10) 0.043(11) 0.004(8) 0.015(9) 0.009(9)
C18 0.044(6) 0.108(11) 0.098(10) -0.019(8) -0.021(7) 0.012(7)
C19 0.044(6) 0.108(11) 0.098(10) -0.019(8) -0.021(7) 0.012(7)
C20 0.044(6) 0.108(11) 0.098(10) -0.019(8) -0.021(7) 0.012(7)
N1 0.133(13) 0.133(13) 0.078(14) 0.033(10) -0.033(10) 0.025(20)
O10 0.122(14) 0.121(14) 0.161(15) 0.047(13) -0.026(14) -0.018(10)
O11 0.172(36) 0.115(28) 0.203(29) 0.073(25) 0.016(28) -0.066(20)
O12 0.122(14) 0.121(14) 0.161(15) 0.047(13) -0.026(14) -0.018(10)
N2 0.133(13) 0.133(13) 0.078(14) 0.033(10) -0.033(10) 0.025(20)
O13 0.122(14) 0.121(14) 0.161(15) 0.047(13) -0.026(14) -0.018(10)
O14 0.172(36) 0.115(28) 0.203(29) 0.073(25) 0.016(28) -0.066(20)

loop_
_atom_site_label
_atom_site_type_symbol
_atom_site_fract_x
_atom_site_fract_y
_atom_site_fract_z
_atom_site_U_iso_or_equiv
_atom_site_thermal_displace_type
_atom_site_occupancy
_atom_site_calc_flag
_atom_site_refinement_flags
_atom_site_disorder_group
Au1 Au -0.73212(2) -0.74295(2) -0.16086(6) 0.02857(13) Uani 1 d . .
Au2 Au -0.81472(2) -0.82815(2) -0.15877(6) 0.03138(13) Uani 1 d . .
P1 P -0.7423(2) -0.65895(14) -0.2062(4) 0.0361(9) Uani 1 d . .
P2 P -0.8989(2) -0.8195(2) -0.2101(4) 0.0444(11) Uani 1 d . .
O1 O -0.7093(4) -0.9101(3) -0.2616(9) 0.029(2) Uani 1 d . .
O2 O -0.7688(4) -0.9887(4) -0.3684(11) 0.040(3) Uani 1 d . .
O3 O -0.7726(6) -1.0040(6) -0.1433(15) 0.082(3) Uani 1 d . .
O4 O -0.6190(3) -0.9588(3) -0.5119(10) 0.032(2) Uani 1 d . .
O5 O -0.5676(6) -1.0100(6) -0.3973(13) 0.082(3) Uani 1 d . .
O6 O -0.5648(3) -0.8747(4) -0.3883(9) 0.032(2) Uani 1 d . .
O7 O -0.5562(6) -0.8519(6) -0.6068(14) 0.082(3) Uani 1 d . .
O8 O -0.6299(3) -0.7957(3) -0.2985(8) 0.027(2) Uani 1 d . .
O9 O -0.5663(4) -0.7986(4) -0.1430(11) 0.047(3) Uani 1 d . .
S1 S -0.72634(13) -0.83018(12) -0.1138(3) 0.0255(7) Uani 1 d . .
C1 C -0.6990(5) -0.8564(4) -0.2710(13) 0.023(3) Uani 1 d . .
H1 H -0.7157(5) -0.8413(4) -0.3536(13) 0.028 Uiso 1 calc R .
C2 C -0.6420(5) -0.8487(5) -0.2750(13) 0.024(3) Uani 1 d . .
H2 H -0.6262(5) -0.8607(5) -0.1876(13) 0.029 Uiso 1 calc R .
C3 C -0.6204(5) -0.8785(5) -0.3954(14) 0.027(3) Uani 1 d . .
H3 H -0.6328(5) -0.8631(5) -0.4830(14) 0.032 Uiso 1 calc R .
C4 C -0.6364(5) -0.9337(5) -0.3878(13) 0.028(3) Uani 1 d . .
H4 H -0.6207(5) -0.9504(5) -0.3059(13) 0.034 Uiso 1 calc R .
C5 C -0.6941(5) -0.9376(5) -0.3808(13) 0.025(3) Uani 1 d . .
H5 H -0.7095(5) -0.9215(5) -0.4639(13) 0.030 Uiso 1 calc R .
C6 C -0.7129(5) -0.9911(5) -0.3662(15) 0.032(3) Uani 1 d . .
H6A H -0.7002(5) -1.0125(5) -0.4425(15) 0.039 Uiso 1 calc R .
H6B H -0.7008(5) -1.0061(5) -0.2790(15) 0.039 Uiso 1 calc R .
C7 C -0.7926(7) -0.9947(6) -0.2464(22) 0.058(5) Uani 1 d . .
C8 C -0.8477(7) -0.9878(7) -0.2670(18) 0.057(5) Uani 1 d . .
H8A H -0.8545(7) -0.9803(7) -0.3635(18) 0.085 Uiso 1 calc R .
H8B H -0.8598(7) -0.9594(7) -0.2104(18) 0.085 Uiso 1 calc R .
H8C H -0.8657(7) -1.0192(7) -0.2408(18) 0.085 Uiso 1 calc R .
C9 C -0.5831(7) -0.9950(6) -0.5053(18) 0.052(5) Uani 1 d . .
C10 C -0.5671(6) -1.0155(6) -0.6390(16) 0.050(4) Uani 1 d . .
H10A H -0.5850(6) -0.9972(6) -0.7122(16) 0.074 Uiso 1 calc R .
H10B H -0.5756(6) -1.0520(6) -0.6438(16) 0.074 Uiso 1 calc R .
H10C H -0.5302(6) -1.0111(6) -0.6499(16) 0.074 Uiso 1 calc R .
C11 C -0.5377(6) -0.8605(6) -0.4967(18) 0.041(4) Uani 1 d . .
C12 C -0.4832(6) -0.8571(7) -0.4664(17) 0.051(5) Uani 1 d . .
H12A H -0.4773(6) -0.8659(7) -0.3702(17) 0.077 Uiso 1 calc R .
H12B H -0.4712(6) -0.8223(7) -0.4836(17) 0.077 Uiso 1 calc R .
H12C H -0.4644(6) -0.8810(7) -0.5250(17) 0.077 Uiso 1 calc R .
C13 C -0.5905(5) -0.7762(6) -0.2266(18) 0.039(4) Uani 1 d . .
C14 C -0.5799(6) -0.7215(6) -0.2792(18) 0.047(4) Uani 1 d . .
H14A H -0.6056(6) -0.7122(6) -0.3478(18) 0.070 Uiso 1 calc R .
H14B H -0.5458(6) -0.7202(6) -0.3205(18) 0.070 Uiso 1 calc R .
H14C H -0.5816(6) -0.6974(6) -0.2026(18) 0.070 Uiso 1 calc R .
C15 C -0.8059(7) -0.6389(6) -0.1852(17) 0.057(5) Uani 1 d . .
H15A H -0.8283(7) -0.6596(6) -0.2437(17) 0.085 Uiso 1 calc R .
H15B H -0.8089(7) -0.6029(6) -0.2109(17) 0.085 Uiso 1 calc R .
H15C H -0.8160(7) -0.6432(6) -0.0894(17) 0.085 Uiso 1 calc R .
C16 C -0.7061(9) -0.6194(6) -0.0970(18) 0.066(6) Uani 1 d . .
H16A H -0.6699(9) -0.6287(6) -0.1038(18) 0.099 Uiso 1 calc R .
H16B H -0.7176(9) -0.6240(6) -0.0024(18) 0.099 Uiso 1 calc R .
H16C H -0.7105(9) -0.5837(6) -0.1239(18) 0.099 Uiso 1 calc R .
C17 C -0.7255(8) -0.6387(7) -0.3744(16) 0.057(5) Uani 1 d . .
H17A H -0.6902(8) -0.6486(7) -0.3939(16) 0.086 Uiso 1 calc R .
H17B H -0.7288(8) -0.6015(7) -0.3809(16) 0.086 Uiso 1 calc R .
H17C H -0.7484(8) -0.6549(7) -0.4409(16) 0.086 Uiso 1 calc R .
C18 C -0.9186(7) -0.8423(9) -0.3729(22) 0.083(4) Uani 1 d . .
H18A H -0.9087(7) -0.8782(9) -0.3827(22) 0.125 Uiso 1 calc R .
H18B H -0.9021(7) -0.8221(9) -0.4448(22) 0.125 Uiso 1 calc R .
H18C H -0.9557(7) -0.8391(9) -0.3811(22) 0.125 Uiso 1 calc R .
C19 C -0.9191(7) -0.7561(9) -0.2105(24) 0.083(4) Uani 1 d . .
H19A H -0.9098(7) -0.7400(9) -0.1235(24) 0.125 Uiso 1 calc R .
H19B H -0.9563(7) -0.7549(9) -0.2223(24) 0.125 Uiso 1 calc R .
H19C H -0.9026(7) -0.7378(9) -0.2859(24) 0.125 Uiso 1 calc R .
C20 C -0.9433(7) -0.8516(9) -0.0922(23) 0.083(4) Uani 1 d . .
H20A H -0.9345(7) -0.8879(9) -0.0859(23) 0.125 Uiso 1 calc R .
H20B H -0.9783(7) -0.8481(9) -0.1264(23) 0.125 Uiso 1 calc R .
H20C H -0.9407(7) -0.8360(9) -0.0014(23) 0.125 Uiso 1 calc R .
N1 N -0.7834(14) -0.7834(14) -0.5000 0.115(8) Uani 1 d S .
O10 O -0.7433(17) -0.7634(15) -0.4932(74) 0.135(6) Uani 0.50 d P .
O11 O -0.8214(21) -0.7509(18) -0.4447(57) 0.164(12) Uani 0.50 d P .
O12 O -0.7917(17) -0.8279(17) -0.4906(58) 0.135(6) Uani 0.50 d P .
N2 N -0.5874(11) -0.5874(11) -0.5000 0.115(8) Uani 1 d S .
O13 O -0.5931(8) -0.6052(8) -0.3865(22) 0.135(6) Uani 1 d . .
O14 O -0.5507(7) -0.5507(7) -0.5000 0.164(12) Uani 1 d S .

loop_
_atom_type_symbol
_atom_type_description
_atom_type_scat_dispersion_real
_atom_type_scat_dispersion_imag
_atom_type_scat_source
C C 0.0033 0.0016 'International Tables Vol C Tables 4.2.6.8 and 6.1.1.4'
H H 0.0000 0.0000 'International Tables Vol C Tables 4.2.6.8 and 6.1.1.4'
N N 0.0061 0.0033 'International Tables Vol C Tables 4.2.6.8 and 6.1.1.4'
O O 0.0106 0.0060 'International Tables Vol C Tables 4.2.6.8 and 6.1.1.4'
P P 0.1023 0.0942 'International Tables Vol C Tables 4.2.6.8 and 6.1.1.4'
S S 0.1246 0.1234 'International Tables Vol C Tables 4.2.6.8 and 6.1.1.4'
Au Au -2.0133 8.8022 'International Tables Vol C Tables 4.2.6.8 and 6.1.1.4'

loop_
_geom_angle_atom_site_label_1
_geom_angle_atom_site_label_2
_geom_angle_atom_site_label_3
_geom_angle
_geom_angle_site_symmetry_1
_geom_angle_site_symmetry_3
_geom_angle_publ_flag
P1 Au1 S1 176.94(14) . . ?
P1 Au1 Au2 128.17(12) . . ?
S1 Au1 Au2 48.81(8) . . ?
P1 Au1 Au1 95.57(10) . 7 ?
S1 Au1 Au1 84.12(8) . 7 ?
Au2 Au1 Au1 89.74(2) . 7 ?
P2 Au2 S1 175.12(15) . . ?
P2 Au2 Au1 127.03(13) . . ?
S1 Au2 Au1 48.22(8) . . ?
P2 Au2 Au2 95.65(11) . 7 ?
S1 Au2 Au2 85.86(8) . 7 ?
Au1 Au2 Au2 90.23(2) . 7 ?
C15 P1 C16 105.3(9) . . ?
C15 P1 C17 104.6(8) . . ?
C16 P1 C17 104.6(9) . . ?
C15 P1 Au1 112.3(6) . . ?
C16 P1 Au1 112.9(7) . . ?
C17 P1 Au1 116.2(6) . . ?
C19 P2 C18 103.3(11) . . ?
C19 P2 C20 104.2(11) . . ?
C18 P2 C20 103.0(10) . . ?
C19 P2 Au2 113.0(7) . . ?
C18 P2 Au2 116.5(7) . . ?
C20 P2 Au2 115.4(6) . . ?
C5 O1 C1 113.0(10) . . ?
C7 O2 C6 116.2(13) . . ?
C9 O4 C4 120.1(12) . . ?
C11 O6 C3 120.9(10) . . ?
C13 O8 C2 116.8(10) . . ?
C1 S1 Au1 103.1(4) . . ?
C1 S1 Au2 103.6(4) . . ?
Au1 S1 Au2 82.96(10) . . ?
O1 C1 C2 108.5(9) . . ?
O1 C1 S1 103.9(8) . . ?
C2 C1 S1 111.0(9) . . ?
O8 C2 C1 110.5(10) . . ?
O8 C2 C3 106.8(10) . . ?
C1 C2 C3 108.6(10) . . ?
O6 C3 C4 109.8(10) . . ?
O6 C3 C2 107.4(10) . . ?
C4 C3 C2 110.5(11) . . ?
O4 C4 C3 107.8(11) . . ?
O4 C4 C5 108.7(10) . . ?
C3 C4 C5 110.1(10) . . ?
O1 C5 C6 107.7(11) . . ?
O1 C5 C4 106.3(10) . . ?
C6 C5 C4 113.3(11) . . ?
O2 C6 C5 106.7(10) . . ?
O3 C7 O2 125.4(18) . . ?
O3 C7 C8 126.1(19) . . ?
O2 C7 C8 108.5(18) . . ?
O5 C9 O4 121.0(16) . . ?
O5 C9 C10 124.3(15) . . ?
O4 C9 C10 114.6(15) . . ?
O7 C11 O6 123.4(14) . . ?
O7 C11 C12 124.4(17) . . ?
O6 C11 C12 112.1(14) . . ?
O9 C13 O8 125.3(14) . . ?
O9 C13 C14 126.1(14) . . ?
O8 C13 C14 108.4(13) . . ?
O10 N1 O12 126.6(29) . . ?
O10 N1 O11 109.7(53) . . ?
O12 N1 O11 115.6(52) . . ?
O13 N2 O14 111.0(22) . . ?

loop_
_geom_bond_atom_site_label_1
_geom_bond_atom_site_label_2
_geom_bond_distance
_geom_bond_site_symmetry_2
_geom_bond_publ_flag
Au1 P1 2.259(4) . ?
Au1 S1 2.334(3) . ?
Au1 Au2 3.1062(7) . ?
Au1 Au1 3.1713(11) 7 ?
Au2 P2 2.270(4) . ?
Au2 S1 2.355(3) . ?
Au2 Au2 3.1446(12) 7 ?
P1 C15 1.76(2) . ?
P1 C16 1.76(2) . ?
P1 C17 1.78(2) . ?
P2 C19 1.74(2) . ?
P2 C18 1.78(2) . ?
P2 C20 1.84(2) . ?
O1 C5 1.427(15) . ?
O1 C1 1.433(15) . ?
O2 C7 1.36(2) . ?
O2 C6 1.47(2) . ?
O3 C7 1.16(2) . ?
O4 C9 1.33(2) . ?
O4 C4 1.453(15) . ?
O5 C9 1.20(2) . ?
O6 C11 1.33(2) . ?
O6 C3 1.461(15) . ?
O7 C11 1.20(2) . ?
O8 C13 1.35(2) . ?
O8 C2 1.441(15) . ?
O9 C13 1.19(2) . ?
S1 C1 1.829(12) . ?
C1 C2 1.51(2) . ?
C2 C3 1.52(2) . ?
C3 C4 1.51(2) . ?
C4 C5 1.51(2) . ?
C5 C6 1.49(2) . ?
C7 C8 1.47(2) . ?
C9 C10 1.47(2) . ?
C11 C12 1.46(2) . ?
C13 C14 1.55(2) . ?
N1 O10 1.18(5) . ?
N1 O12 1.19(5) . ?
N1 O11 1.42(6) . ?
N2 O13 1.21(2) . ?
N2 O14 1.36(4) . ?
